data_7010573
loop_
_publ_author_name
'Arca, Massimiliano'
'Blake, Alexander J.'
'Casab\`o, Jaume'
'Demartin, Francesco'
'Devillanova, Francesco A.'
'Garau, Alessandra'
'Isaia, Francesco'
'Lippolis, Vito'
'Kivekas, Raikko'
'Muns, Vicent'
'Schr\"oder, Martin'
'Verani, Gaetano'

_publ_section_title
;
 Conformationally locked pentadentate macrocycles containing the
 1,10-phenanthroline unit. Synthesis and crystal structure of
 5-oxa-2,8-dithia[9](2,9)-1,10-phenanthrolinophane (L) and its
 coordination properties to NiII, PdII, PtII, RhIII and
 RuII&#x200A;&#x2020;
;
_journal_issue 8
_journal_name_full 'Journal of the Chemical Society, Dalton Transactions'
_journal_page_first 1180
_journal_paper_doi 10.1039/b100493j
_journal_year 2001
_chemical_formula_moiety 'C18 H18 N2 O1 S2 0.5(H2 O)'
_chemical_formula_sum 'C18 H19 N2 O1.5 S2'
_chemical_formula_weight 351.47
_chemical_name_systematic
; 
 ? 
;
_space_group_IT_number 2
_symmetry_cell_setting triclinic
_symmetry_space_group_name_Hall '-P 1'
_symmetry_space_group_name_H-M 'P -1'
_atom_sites_solution_hydrogens geom
_atom_sites_solution_primary direct
_atom_sites_solution_secondary difmap
_audit_creation_method SHELXL-97
_cell_angle_alpha 112.66(3)
_cell_angle_beta 95.78(4)
_cell_angle_gamma 101.85(2)
_cell_formula_units_Z 4
_cell_length_a 10.501(2)
_cell_length_b 13.314(3)
_cell_length_c 13.579(5)
_cell_measurement_reflns_used 27
_cell_measurement_temperature 150(2)
_cell_measurement_theta_max 16
_cell_measurement_theta_min 14.5
_cell_volume 1680.3(10)
_computing_cell_refinement STADI-4
_computing_data_collection 'Stoe STADI-4 (Stoe, 1997a)'
_computing_data_reduction 'Stoe X-RED (Stoe, 1997b)'
_computing_molecular_graphics 'SHELXTL version 5.03 (Siemens, 1994)'
_computing_publication_material 'SHELXL-97; PLATON (Spek, 2001)'
_computing_structure_refinement 'SHELXL-97 (Sheldrick, 1997)'
_computing_structure_solution 'SHELXS-97 (Sheldrick, 1990)'
_diffrn_ambient_temperature 150(2)
_diffrn_measured_fraction_theta_full 0.990
_diffrn_measured_fraction_theta_max 0.990
_diffrn_measurement_device_type 'Stoe Stadi-4'
_diffrn_measurement_method omega/theta
_diffrn_radiation_monochromator graphite
_diffrn_radiation_source 'fine-focus sealed tube'
_diffrn_radiation_type MoK\a
_diffrn_radiation_wavelength 0.71073
_diffrn_reflns_av_R_equivalents 0.00
_diffrn_reflns_av_sigmaI/netI 0.013
_diffrn_reflns_limit_h_max 12
_diffrn_reflns_limit_h_min -12
_diffrn_reflns_limit_k_max 14
_diffrn_reflns_limit_k_min -15
_diffrn_reflns_limit_l_max 16
_diffrn_reflns_limit_l_min 0
_diffrn_reflns_number 5962
_diffrn_reflns_theta_full 25.14
_diffrn_reflns_theta_max 25.14
_diffrn_reflns_theta_min 2.63
_diffrn_standards_decay_% 0
_diffrn_standards_interval_count 60
_diffrn_standards_number 3
_exptl_absorpt_coefficient_mu 0.326
_exptl_absorpt_correction_type none
_exptl_crystal_colour colourless
_exptl_crystal_density_diffrn 1.389
_exptl_crystal_density_method 'not measured'
_exptl_crystal_description 'irregular block'
_exptl_crystal_F_000 740
_exptl_crystal_size_max 0.64
_exptl_crystal_size_mid 0.43
_exptl_crystal_size_min 0.40
_refine_diff_density_max 0.47
_refine_diff_density_min -0.60
_refine_diff_density_rms 0.07
_refine_ls_extinction_expression Fc^*^=kFc[1+0.001xFc^2^\l^3^/sin(2\q)]^-1/4^
_refine_ls_extinction_method none
_refine_ls_goodness_of_fit_ref 1.119
_refine_ls_hydrogen_treatment 'riding model'
_refine_ls_matrix_type full
_refine_ls_number_parameters 456
_refine_ls_number_reflns 5962
_refine_ls_number_restraints 6
_refine_ls_restrained_S_all 1.124
_refine_ls_R_factor_all 0.0553
_refine_ls_R_factor_gt 0.0497
_refine_ls_shift/su_max 0.250
_refine_ls_shift/su_mean 0.006
_refine_ls_structure_factor_coef Fsqd
_refine_ls_weighting_details 'calc w=1/[\s^2^(Fo^2^)+(0.0634P)^2^+2.0881P] where P=(Fo^2^+2Fc^2^)/3'
_refine_ls_weighting_scheme calc
_refine_ls_wR_factor_gt 0.1320
_refine_ls_wR_factor_ref 0.1380
_reflns_number_gt 5287
_reflns_number_total 5962
_reflns_threshold_expression >2sigma(I)
_cod_data_source_file b100493j.txt
_cod_data_source_block L0.5(H2O)
_cod_depositor_comments
;
The following automatic conversions were performed:
'_atom_site_symetry_multiplicity' tag replaced with
'_atom_site_symmetry_multiplicity'.

Automatic conversion script
Id: cif_correct_tags 1440 2010-10-19 06:21:57Z saulius 
;
_cod_original_cell_volume 1680.3(8)
_cod_original_sg_symbol_H-M P-1
_cod_original_formula_sum 'C18 H19 N2 O1.50 S2'
_cod_database_code 7010573

loop_
_symmetry_equiv_pos_as_xyz
'x, y, z'
'-x, -y, -z'

loop_
_atom_site_label
_atom_site_type_symbol
_atom_site_fract_x
_atom_site_fract_y
_atom_site_fract_z
_atom_site_U_iso_or_equiv
_atom_site_adp_type
_atom_site_occupancy
_atom_site_symmetry_multiplicity
_atom_site_calc_flag
_atom_site_refinement_flags
_atom_site_disorder_assembly
_atom_site_disorder_group
N1 N -0.4258(2) 0.21869(17) 0.30775(16) 0.0243(4) Uani 1 1 d . . .
N2 N -0.30384(19) 0.11133(16) 0.14765(16) 0.0217(4) Uani 1 1 d . . .
C13 C -0.2404(2) 0.06297(19) 0.07051(19) 0.0229(5) Uani 1 1 d . . .
C12 C -0.2785(2) 0.0451(2) -0.03926(19) 0.0249(5) Uani 1 1 d . . .
H12 H -0.2310 0.0092 -0.0924 0.030 Uiso 1 1 calc R . .
C11 C -0.3843(2) 0.0800(2) -0.0678(2) 0.0249(5) Uani 1 1 d . . .
H11 H -0.4127 0.0664 -0.1415 0.030 Uiso 1 1 calc R . .
C8 C -0.4511(2) 0.13621(19) 0.01258(19) 0.0235(5) Uani 1 1 d . . .
C9 C -0.5581(2) 0.1809(2) -0.0101(2) 0.0273(5) Uani 1 1 d . . .
H9 H -0.5908 0.1681 -0.0830 0.033 Uiso 1 1 calc R . .
C10 C -0.6130(3) 0.2410(2) 0.0711(2) 0.0288(5) Uani 1 1 d . . .
H10 H -0.6815 0.2724 0.0551 0.035 Uiso 1 1 calc R . .
C5 C -0.5692(2) 0.2578(2) 0.1809(2) 0.0254(5) Uani 1 1 d . . .
C4 C -0.6202(3) 0.3224(2) 0.2686(2) 0.0309(6) Uani 1 1 d . . .
H4 H -0.6865 0.3576 0.2565 0.037 Uiso 1 1 calc R . .
C3 C -0.5739(3) 0.3344(2) 0.3717(2) 0.0309(6) Uani 1 1 d . . .
H3 H -0.6064 0.3792 0.4317 0.037 Uiso 1 1 calc R . .
C2 C -0.4771(3) 0.2792(2) 0.3875(2) 0.0275(5) Uani 1 1 d . . .
C6 C -0.4695(2) 0.20926(19) 0.20548(19) 0.0220(5) Uani 1 1 d . . .
C7 C -0.4063(2) 0.14940(19) 0.11991(19) 0.0216(5) Uani 1 1 d . . .
C1 C -0.4218(3) 0.2921(2) 0.4992(2) 0.0352(6) Uani 1 1 d . . .
H1A H -0.3874 0.2265 0.4930 0.042 Uiso 1 1 calc R . .
H1B H -0.4937 0.2930 0.5412 0.042 Uiso 1 1 calc R . .
S1 S -0.28940(9) 0.42087(7) 0.57142(6) 0.0461(2) Uani 1 1 d . . .
C18 C -0.1602(3) 0.3970(3) 0.4939(3) 0.0439(7) Uani 1 1 d . . .
H18A H -0.1953 0.3837 0.4182 0.053 Uiso 1 1 calc R . .
H18B H -0.0858 0.4665 0.5250 0.053 Uiso 1 1 calc R . .
C17 C -0.1072(3) 0.2999(2) 0.4910(2) 0.0333(6) Uani 1 1 d . . .
H17A H -0.0997 0.2975 0.5633 0.040 Uiso 1 1 calc R . .
H17B H -0.1684 0.2280 0.4369 0.040 Uiso 1 1 calc R . .
O1 O 0.0215(2) 0.31377(18) 0.46204(16) 0.0438(5) Uani 1 1 d . . .
C16 C 0.0338(3) 0.2273(2) 0.3655(2) 0.0335(6) Uani 1 1 d . . .
H16A H -0.0272 0.1548 0.3546 0.040 Uiso 1 1 calc R . .
H16B H 0.1256 0.2194 0.3729 0.040 Uiso 1 1 calc R . .
C15 C 0.0018(3) 0.2519(2) 0.2664(2) 0.0290(6) Uani 1 1 d . . .
H15A H 0.0581 0.3271 0.2797 0.035 Uiso 1 1 calc R . .
H15B H -0.0921 0.2539 0.2556 0.035 Uiso 1 1 calc R . .
S2 S 0.02956(6) 0.14671(6) 0.14483(5) 0.03006(18) Uani 1 1 d . . .
C14 C -0.1205(2) 0.0319(2) 0.1076(2) 0.0270(5) Uani 1 1 d . . .
H14A H -0.1106 -0.0367 0.0485 0.032 Uiso 1 1 calc R . .
H14B H -0.1330 0.0145 0.1713 0.032 Uiso 1 1 calc R . .
N2' N 0.0434(2) 0.42837(18) -0.24510(17) 0.0272(5) Uani 1 1 d . . .
N1' N -0.1929(2) 0.27694(18) -0.27411(16) 0.0258(4) Uani 1 1 d . . .
C2' C -0.3111(2) 0.2050(2) -0.2914(2) 0.0263(5) Uani 1 1 d . A .
C3' C -0.4070(3) 0.2333(2) -0.2285(2) 0.0312(6) Uani 1 1 d . . .
H3A H -0.4897 0.1800 -0.2430 0.037 Uiso 1 1 calc R . .
C4' C -0.3798(3) 0.3383(2) -0.1463(2) 0.0318(6) Uani 1 1 d . . .
H4A H -0.4433 0.3585 -0.1024 0.038 Uiso 1 1 calc R . .
C5' C -0.2570(3) 0.4170(2) -0.1264(2) 0.0285(5) Uani 1 1 d . . .
C10' C -0.2237(3) 0.5282(2) -0.0418(2) 0.0342(6) Uani 1 1 d . . .
H10A H -0.2858 0.5511 0.0027 0.041 Uiso 1 1 calc R . .
C9' C -0.1045(3) 0.6016(2) -0.0239(2) 0.0351(6) Uani 1 1 d . . .
H9A H -0.0836 0.6751 0.0334 0.042 Uiso 1 1 calc R . .
C8' C -0.0100(3) 0.5698(2) -0.0903(2) 0.0305(6) Uani 1 1 d . . .
C11' C 0.1169(3) 0.6421(2) -0.0722(2) 0.0354(6) Uani 1 1 d . . .
H11A H 0.1429 0.7149 -0.0135 0.043 Uiso 1 1 calc R . .
C12' C 0.2016(3) 0.6070(2) -0.1392(2) 0.0359(6) Uani 1 1 d . . .
H12A H 0.2881 0.6544 -0.1265 0.043 Uiso 1 1 calc R . .
C13' C 0.1610(3) 0.5010(2) -0.2268(2) 0.0304(6) Uani 1 1 d . . .
C7' C -0.0399(2) 0.4612(2) -0.1765(2) 0.0254(5) Uani 1 1 d . . .
C6' C -0.1672(2) 0.3815(2) -0.19357(19) 0.0244(5) Uani 1 1 d . . .
C14' C 0.2483(3) 0.4644(2) -0.3071(2) 0.0341(6) Uani 1 1 d . A .
H14C H 0.3045 0.5322 -0.3101 0.041 Uiso 1 1 calc R . .
H14D H 0.1915 0.4176 -0.3801 0.041 Uiso 1 1 calc R . .
S2' S 0.35560(7) 0.38444(7) -0.27691(7) 0.0430(2) Uani 1 1 d D . .
C15' C 0.2446(4) 0.2412(4) -0.3427(3) 0.0435(11) Uani 0.860(8) 1 d PD A 1
H15C H 0.1779 0.2366 -0.4024 0.052 Uiso 0.860(8) 1 calc PR A 1
H15D H 0.2969 0.1872 -0.3752 0.052 Uiso 0.860(8) 1 calc PR A 1
C16' C 0.1739(4) 0.2077(3) -0.2643(3) 0.0443(12) Uani 0.860(8) 1 d PD A 1
H16C H 0.2384 0.2254 -0.1976 0.053 Uiso 0.860(8) 1 calc PR A 1
H16D H 0.1070 0.2506 -0.2431 0.053 Uiso 0.860(8) 1 calc PR A 1
C15" C 0.2559(15) 0.2823(12) -0.2461(13) 0.023(5) Uani 0.140(8) 1 d PD A 2
H15E H 0.3119 0.2596 -0.1996 0.027 Uiso 0.140(8) 1 calc PR A 2
H15F H 0.1905 0.3145 -0.2051 0.027 Uiso 0.140(8) 1 calc PR A 2
C16" C 0.181(3) 0.1762(18) -0.3532(17) 0.053(8) Uani 0.140(8) 1 d PD A 2
H16E H 0.1163 0.1954 -0.3964 0.063 Uiso 0.140(8) 1 calc PR A 2
H16F H 0.2447 0.1467 -0.3983 0.063 Uiso 0.140(8) 1 calc PR A 2
O1' O 0.1096(2) 0.08857(18) -0.3156(2) 0.0511(6) Uani 1 1 d D . .
C17' C -0.0296(3) 0.0583(3) -0.3622(3) 0.0464(8) Uani 1 1 d . A .
H17C H -0.053(4) -0.024(3) -0.425(3) 0.056 Uiso 1 1 d . . .
H17D H -0.052(4) 0.110(3) -0.393(3) 0.056 Uiso 1 1 d . . .
C18' C -0.1123(3) 0.0542(2) -0.2786(2) 0.0379(6) Uani 1 1 d . . .
H18C H -0.1015 0.1321 -0.2240 0.045 Uiso 1 1 calc R A .
H18D H -0.0794 0.0117 -0.2404 0.045 Uiso 1 1 calc R . .
S1' S -0.28630(7) -0.01133(6) -0.33768(6) 0.0360(2) Uani 1 1 d . A .
C1' C -0.3375(3) 0.0904(2) -0.3821(2) 0.0321(6) Uani 1 1 d . . .
H1C H -0.2896 0.0963 -0.4396 0.039 Uiso 1 1 calc R A .
H1D H -0.4337 0.0621 -0.4142 0.039 Uiso 1 1 calc R . .
O1W O -0.3406(2) 0.01097(19) 0.32575(19) 0.0436(5) Uani 1 1 d D . .
H1W1 H -0.342(3) 0.059(3) 0.299(3) 0.065 Uiso 1 1 d D . .
H1W2 H -0.264(2) -0.003(3) 0.325(3) 0.065 Uiso 1 1 d D . .

loop_
_atom_site_aniso_label
_atom_site_aniso_U_11
_atom_site_aniso_U_22
_atom_site_aniso_U_33
_atom_site_aniso_U_23
_atom_site_aniso_U_13
_atom_site_aniso_U_12
N1 0.0260(10) 0.0247(10) 0.0238(10) 0.0087(8) 0.0100(8) 0.0108(8)
N2 0.0220(10) 0.0196(10) 0.0215(10) 0.0059(8) 0.0066(8) 0.0057(8)
C13 0.0222(11) 0.0186(11) 0.0234(12) 0.0043(9) 0.0072(9) 0.0038(9)
C12 0.0284(13) 0.0230(12) 0.0213(12) 0.0059(10) 0.0108(10) 0.0060(10)
C11 0.0272(12) 0.0232(12) 0.0225(12) 0.0092(10) 0.0064(10) 0.0027(10)
C8 0.0240(12) 0.0196(11) 0.0251(12) 0.0091(10) 0.0048(10) 0.0023(9)
C9 0.0288(13) 0.0254(12) 0.0274(13) 0.0123(10) 0.0029(10) 0.0052(10)
C10 0.0263(12) 0.0298(13) 0.0328(13) 0.0154(11) 0.0018(10) 0.0103(10)
C5 0.0220(12) 0.0201(11) 0.0315(13) 0.0086(10) 0.0060(10) 0.0045(9)
C4 0.0251(12) 0.0288(13) 0.0396(15) 0.0111(12) 0.0086(11) 0.0140(10)
C3 0.0312(13) 0.0326(14) 0.0316(14) 0.0091(11) 0.0147(11) 0.0182(11)
C2 0.0296(13) 0.0290(13) 0.0269(13) 0.0105(11) 0.0133(10) 0.0129(10)
C6 0.0216(11) 0.0203(11) 0.0247(12) 0.0089(10) 0.0065(9) 0.0068(9)
C7 0.0211(11) 0.0177(11) 0.0241(12) 0.0077(9) 0.0051(9) 0.0029(9)
C1 0.0448(16) 0.0433(16) 0.0294(14) 0.0167(12) 0.0212(12) 0.0268(13)
S1 0.0585(5) 0.0383(4) 0.0332(4) -0.0002(3) -0.0003(3) 0.0299(4)
C18 0.0461(17) 0.0342(15) 0.0483(18) 0.0186(14) 0.0008(14) 0.0052(13)
C17 0.0374(15) 0.0314(14) 0.0278(13) 0.0078(11) 0.0130(11) 0.0083(11)
O1 0.0395(11) 0.0437(12) 0.0272(10) -0.0027(9) 0.0120(9) -0.0006(9)
C16 0.0320(14) 0.0393(15) 0.0262(13) 0.0084(12) 0.0085(11) 0.0121(12)
C15 0.0301(13) 0.0260(12) 0.0253(13) 0.0033(10) 0.0076(10) 0.0093(10)
S2 0.0254(3) 0.0342(4) 0.0262(3) 0.0056(3) 0.0106(3) 0.0100(3)
C14 0.0311(13) 0.0271(13) 0.0227(12) 0.0053(10) 0.0098(10) 0.0158(10)
N2' 0.0250(11) 0.0277(11) 0.0298(11) 0.0145(9) 0.0032(9) 0.0052(9)
N1' 0.0259(10) 0.0279(11) 0.0231(10) 0.0112(9) 0.0039(8) 0.0056(9)
C2' 0.0247(12) 0.0292(13) 0.0264(12) 0.0147(11) 0.0031(10) 0.0049(10)
C3' 0.0264(13) 0.0382(15) 0.0348(14) 0.0214(12) 0.0065(11) 0.0080(11)
C4' 0.0284(13) 0.0404(15) 0.0358(14) 0.0213(12) 0.0127(11) 0.0144(11)
C5' 0.0326(13) 0.0322(13) 0.0281(13) 0.0172(11) 0.0071(11) 0.0145(11)
C10' 0.0425(16) 0.0337(14) 0.0324(14) 0.0135(12) 0.0117(12) 0.0210(12)
C9' 0.0475(17) 0.0251(13) 0.0309(14) 0.0078(11) 0.0050(12) 0.0148(12)
C8' 0.0377(14) 0.0253(13) 0.0290(13) 0.0126(11) 0.0014(11) 0.0096(11)
C11' 0.0414(15) 0.0211(12) 0.0376(15) 0.0114(11) -0.0032(12) 0.0023(11)
C12' 0.0340(14) 0.0283(14) 0.0428(16) 0.0185(12) -0.0003(12) -0.0001(11)
C13' 0.0279(13) 0.0303(13) 0.0376(14) 0.0216(12) 0.0016(11) 0.0046(11)
C7' 0.0275(12) 0.0228(12) 0.0264(12) 0.0127(10) 0.0010(10) 0.0052(10)
C6' 0.0282(13) 0.0235(12) 0.0238(12) 0.0118(10) 0.0036(10) 0.0088(10)
C14' 0.0287(13) 0.0363(15) 0.0399(15) 0.0212(13) 0.0050(11) 0.0042(11)
S2' 0.0307(4) 0.0483(5) 0.0597(5) 0.0297(4) 0.0143(3) 0.0139(3)
C15' 0.051(2) 0.045(2) 0.042(2) 0.0200(19) 0.0172(18) 0.0183(19)
C16' 0.049(2) 0.044(2) 0.050(2) 0.0223(19) 0.0212(18) 0.024(2)
C15" 0.014(8) 0.011(9) 0.035(11) 0.006(7) 0.008(7) -0.007(7)
C16" 0.063(18) 0.039(16) 0.059(18) 0.015(13) 0.020(13) 0.025(14)
O1' 0.0381(12) 0.0370(12) 0.0870(18) 0.0295(12) 0.0197(12) 0.0175(9)
C17' 0.0473(18) 0.0467(18) 0.058(2) 0.0279(17) 0.0227(16) 0.0209(15)
C18' 0.0419(16) 0.0356(15) 0.0406(16) 0.0165(13) 0.0129(13) 0.0165(13)
S1' 0.0428(4) 0.0268(3) 0.0369(4) 0.0112(3) 0.0137(3) 0.0077(3)
C1' 0.0330(14) 0.0332(14) 0.0268(13) 0.0118(11) 0.0034(11) 0.0043(11)
O1W 0.0418(12) 0.0421(12) 0.0561(13) 0.0300(11) 0.0129(10) 0.0097(10)

loop_
_atom_type_symbol
_atom_type_description
_atom_type_scat_dispersion_real
_atom_type_scat_dispersion_imag
_atom_type_scat_source
C C 0.0033 0.0016 'International Tables Vol C Tables 4.2.6.8 and 6.1.1.4'
H H 0.0000 0.0000 'International Tables Vol C Tables 4.2.6.8 and 6.1.1.4'
N N 0.0061 0.0033 'International Tables Vol C Tables 4.2.6.8 and 6.1.1.4'
O O 0.0106 0.0060 'International Tables Vol C Tables 4.2.6.8 and 6.1.1.4'
S S 0.1246 0.1234 'International Tables Vol C Tables 4.2.6.8 and 6.1.1.4'

loop_
_geom_angle_atom_site_label_1
_geom_angle_atom_site_label_2
_geom_angle_atom_site_label_3
_geom_angle
_geom_angle_site_symmetry_1
_geom_angle_site_symmetry_3
_geom_angle_publ_flag
C2 N1 C6 117.7(2) . . ?
C13 N2 C7 117.8(2) . . ?
N2 C13 C12 123.0(2) . . ?
N2 C13 C14 115.5(2) . . ?
C12 C13 C14 121.5(2) . . ?
C11 C12 C13 119.2(2) . . ?
C12 C11 C8 119.7(2) . . ?
C11 C8 C7 116.9(2) . . ?
C11 C8 C9 122.9(2) . . ?
C7 C8 C9 120.3(2) . . ?
C10 C9 C8 120.6(2) . . ?
C9 C10 C5 120.8(2) . . ?
C4 C5 C6 116.9(2) . . ?
C4 C5 C10 123.0(2) . . ?
C6 C5 C10 120.2(2) . . ?
C3 C4 C5 119.8(2) . . ?
C4 C3 C2 119.2(2) . . ?
N1 C2 C3 123.0(2) . . ?
N1 C2 C1 116.0(2) . . ?
C3 C2 C1 120.9(2) . . ?
N1 C6 C5 123.4(2) . . ?
N1 C6 C7 117.4(2) . . ?
C5 C6 C7 119.2(2) . . ?
N2 C7 C8 123.4(2) . . ?
N2 C7 C6 117.8(2) . . ?
C8 C7 C6 118.8(2) . . ?
C2 C1 S1 111.6(2) . . ?
C18 S1 C1 103.28(14) . . ?
C17 C18 S1 114.9(2) . . ?
O1 C17 C18 108.9(2) . . ?
C16 O1 C17 116.1(2) . . ?
O1 C16 C15 111.7(2) . . ?
C16 C15 S2 111.62(18) . . ?
C15 S2 C14 101.60(12) . . ?
C13 C14 S2 111.01(17) . . ?
C13' N2' C7' 117.9(2) . . ?
C2' N1' C6' 117.9(2) . . ?
N1' C2' C3' 122.8(2) . . ?
N1' C2' C1' 116.7(2) . . ?
C3' C2' C1' 120.4(2) . . ?
C4' C3' C2' 119.0(2) . . ?
C3' C4' C5' 119.9(2) . . ?
C6' C5' C4' 117.2(2) . . ?
C6' C5' C10' 120.6(2) . . ?
C4' C5' C10' 122.2(2) . . ?
C9' C10' C5' 120.8(3) . . ?
C10' C9' C8' 120.7(2) . . ?
C11' C8' C7' 117.0(3) . . ?
C11' C8' C9' 122.6(3) . . ?
C7' C8' C9' 120.3(2) . . ?
C12' C11' C8' 119.6(3) . . ?
C11' C12' C13' 119.6(3) . . ?
N2' C13' C12' 122.8(3) . . ?
N2' C13' C14' 116.6(2) . . ?
C12' C13' C14' 120.6(2) . . ?
N2' C7' C8' 122.8(2) . . ?
N2' C7' C6' 118.5(2) . . ?
C8' C7' C6' 118.6(2) . . ?
N1' C6' C5' 123.1(2) . . ?
N1' C6' C7' 118.0(2) . . ?
C5' C6' C7' 118.8(2) . . ?
C13' C14' S2' 114.66(19) . . ?
C15" S2' C14' 106.6(6) . . ?
C15" S2' C15' 38.8(5) . . ?
C14' S2' C15' 100.73(16) . . ?
C16' C15' S2' 112.4(3) . . ?
O1' C16' C15' 109.2(3) . . ?
C16" C15" S2' 110.4(12) . . ?
O1' C16" C15" 105.5(13) . . ?
C16' O1' C17' 115.6(2) . . ?
C16' O1' C16" 44.6(8) . . ?
C17' O1' C16" 107.2(11) . . ?
O1' C17' C18' 110.5(3) . . ?
C17' C18' S1' 112.8(2) . . ?
C18' S1' C1' 103.28(13) . . ?
C2' C1' S1' 112.90(18) . . ?

loop_
_geom_bond_atom_site_label_1
_geom_bond_atom_site_label_2
_geom_bond_distance
_geom_bond_site_symmetry_2
_geom_bond_publ_flag
N1 C2 1.318(3) . ?
N1 C6 1.367(3) . ?
N2 C13 1.324(3) . ?
N2 C7 1.359(3) . ?
C13 C12 1.416(3) . ?
C13 C14 1.502(3) . ?
C12 C11 1.366(4) . ?
C11 C8 1.409(3) . ?
C8 C7 1.417(3) . ?
C8 C9 1.434(4) . ?
C9 C10 1.351(4) . ?
C10 C5 1.431(4) . ?
C5 C4 1.404(4) . ?
C5 C6 1.413(3) . ?
C4 C3 1.371(4) . ?
C3 C2 1.415(4) . ?
C2 C1 1.499(4) . ?
C6 C7 1.444(3) . ?
C1 S1 1.813(3) . ?
S1 C18 1.804(4) . ?
C18 C17 1.499(4) . ?
C17 O1 1.441(3) . ?
O1 C16 1.412(3) . ?
C16 C15 1.526(4) . ?
C15 S2 1.804(3) . ?
S2 C14 1.825(3) . ?
N2' C13' 1.336(3) . ?
N2' C7' 1.353(3) . ?
N1' C2' 1.338(3) . ?
N1' C6' 1.349(3) . ?
C2' C3' 1.403(4) . ?
C2' C1' 1.494(4) . ?
C3' C4' 1.360(4) . ?
C4' C5' 1.411(4) . ?
C5' C6' 1.404(4) . ?
C5' C10' 1.424(4) . ?
C10' C9' 1.354(4) . ?
C9' C8' 1.427(4) . ?
C8' C11' 1.410(4) . ?
C8' C7' 1.412(4) . ?
C11' C12' 1.358(4) . ?
C12' C13' 1.394(4) . ?
C13' C14' 1.498(4) . ?
C7' C6' 1.459(3) . ?
C14' S2' 1.818(3) . ?
S2' C15" 1.750(12) . ?
S2' C15' 1.833(5) . ?
C15' C16' 1.508(6) . ?
C16' O1' 1.439(4) . ?
C15" C16" 1.57(3) . ?
C16" O1' 1.536(18) . ?
O1' C17' 1.441(4) . ?
C17' C18' 1.508(4) . ?
C18' S1' 1.803(3) . ?
S1' C1' 1.830(3) . ?

loop_
_geom_torsion_atom_site_label_1
_geom_torsion_atom_site_label_2
_geom_torsion_atom_site_label_3
_geom_torsion_atom_site_label_4
_geom_torsion
_geom_torsion_site_symmetry_1
_geom_torsion_site_symmetry_2
_geom_torsion_site_symmetry_3
_geom_torsion_site_symmetry_4
_geom_torsion_publ_flag
C7 N2 C13 C12 -2.9(3) . . . . ?
C7 N2 C13 C14 174.8(2) . . . . ?
N2 C13 C12 C11 0.8(4) . . . . ?
C14 C13 C12 C11 -176.7(2) . . . . ?
C13 C12 C11 C8 2.0(4) . . . . ?
C12 C11 C8 C7 -2.4(3) . . . . ?
C12 C11 C8 C9 176.4(2) . . . . ?
C11 C8 C9 C10 -175.4(2) . . . . ?
C7 C8 C9 C10 3.4(4) . . . . ?
C8 C9 C10 C5 -2.4(4) . . . . ?
C9 C10 C5 C4 178.0(2) . . . . ?
C9 C10 C5 C6 -1.5(4) . . . . ?
C6 C5 C4 C3 -0.8(4) . . . . ?
C10 C5 C4 C3 179.7(2) . . . . ?
C5 C4 C3 C2 -1.3(4) . . . . ?
C6 N1 C2 C3 -0.3(4) . . . . ?
C6 N1 C2 C1 -177.2(2) . . . . ?
C4 C3 C2 N1 2.0(4) . . . . ?
C4 C3 C2 C1 178.7(3) . . . . ?
C2 N1 C6 C5 -2.1(4) . . . . ?
C2 N1 C6 C7 175.8(2) . . . . ?
C4 C5 C6 N1 2.6(4) . . . . ?
C10 C5 C6 N1 -177.8(2) . . . . ?
C4 C5 C6 C7 -175.3(2) . . . . ?
C10 C5 C6 C7 4.3(3) . . . . ?
C13 N2 C7 C8 2.4(3) . . . . ?
C13 N2 C7 C6 -175.7(2) . . . . ?
C11 C8 C7 N2 0.3(3) . . . . ?
C9 C8 C7 N2 -178.6(2) . . . . ?
C11 C8 C7 C6 178.3(2) . . . . ?
C9 C8 C7 C6 -0.6(3) . . . . ?
N1 C6 C7 N2 -3.1(3) . . . . ?
C5 C6 C7 N2 174.9(2) . . . . ?
N1 C6 C7 C8 178.8(2) . . . . ?
C5 C6 C7 C8 -3.2(3) . . . . ?
N1 C2 C1 S1 94.3(2) . . . . ?
C3 C2 C1 S1 -82.6(3) . . . . ?
C2 C1 S1 C18 -66.1(2) . . . . ?
C1 S1 C18 C17 -62.5(2) . . . . ?
S1 C18 C17 O1 -159.86(19) . . . . ?
C18 C17 O1 C16 -119.3(3) . . . . ?
C17 O1 C16 C15 90.5(3) . . . . ?
O1 C16 C15 S2 175.67(18) . . . . ?
C16 C15 S2 C14 79.6(2) . . . . ?
N2 C13 C14 S2 -91.1(2) . . . . ?
C12 C13 C14 S2 86.6(2) . . . . ?
C15 S2 C14 C13 68.71(19) . . . . ?
C6' N1' C2' C3' -1.2(4) . . . . ?
C6' N1' C2' C1' 179.2(2) . . . . ?
N1' C2' C3' C4' 0.2(4) . . . . ?
C1' C2' C3' C4' 179.8(2) . . . . ?
C2' C3' C4' C5' 0.6(4) . . . . ?
C3' C4' C5' C6' -0.5(4) . . . . ?
C3' C4' C5' C10' 179.7(2) . . . . ?
C6' C5' C10' C9' -0.4(4) . . . . ?
C4' C5' C10' C9' 179.4(3) . . . . ?
C5' C10' C9' C8' 0.7(4) . . . . ?
C10' C9' C8' C11' -177.7(3) . . . . ?
C10' C9' C8' C7' 0.5(4) . . . . ?
C7' C8' C11' C12' 2.4(4) . . . . ?
C9' C8' C11' C12' -179.3(3) . . . . ?
C8' C11' C12' C13' 1.6(4) . . . . ?
C7' N2' C13' C12' 1.5(4) . . . . ?
C7' N2' C13' C14' -177.3(2) . . . . ?
C11' C12' C13' N2' -3.8(4) . . . . ?
C11' C12' C13' C14' 174.9(3) . . . . ?
C13' N2' C7' C8' 2.9(4) . . . . ?
C13' N2' C7' C6' -178.3(2) . . . . ?
C11' C8' C7' N2' -4.8(4) . . . . ?
C9' C8' C7' N2' 176.8(2) . . . . ?
C11' C8' C7' C6' 176.3(2) . . . . ?
C9' C8' C7' C6' -2.0(4) . . . . ?
C2' N1' C6' C5' 1.4(3) . . . . ?
C2' N1' C6' C7' -178.3(2) . . . . ?
C4' C5' C6' N1' -0.6(4) . . . . ?
C10' C5' C6' N1' 179.3(2) . . . . ?
C4' C5' C6' C7' 179.1(2) . . . . ?
C10' C5' C6' C7' -1.1(4) . . . . ?
N2' C7' C6' N1' 3.0(3) . . . . ?
C8' C7' C6' N1' -178.0(2) . . . . ?
N2' C7' C6' C5' -176.6(2) . . . . ?
C8' C7' C6' C5' 2.3(3) . . . . ?
N2' C13' C14' S2' -87.8(3) . . . . ?
C12' C13' C14' S2' 93.4(3) . . . . ?
C13' C14' S2' C15" 46.9(6) . . . . ?
C13' C14' S2' C15' 86.5(2) . . . . ?
C15" S2' C15' C16' 7.6(9) . . . . ?
C14' S2' C15' C16' -95.5(3) . . . . ?
S2' C15' C16' O1' -168.8(2) . . . . ?
C14' S2' C15" C16" 83.7(14) . . . . ?
C15' S2' C15" C16" -2.9(11) . . . . ?
S2' C15" C16" O1' 174.1(11) . . . . ?
C15' C16' O1' C17' -97.8(3) . . . . ?
C15' C16' O1' C16" -8.9(15) . . . . ?
C15" C16" O1' C16' 13.9(8) . . . . ?
C15" C16" O1' C17' 123.1(14) . . . . ?
C16' O1' C17' C18' -88.7(3) . . . . ?
C16" O1' C17' C18' -136.0(8) . . . . ?
O1' C17' C18' S1' -167.8(2) . . . . ?
C17' C18' S1' C1' -68.8(2) . . . . ?
N1' C2' C1' S1' 90.2(2) . . . . ?
C3' C2' C1' S1' -89.4(3) . . . . ?
C18' S1' C1' C2' -57.2(2) . . . . ?
